data_2004472
loop_
_publ_author_name
'Ojala, W. H.'
'Clemons, J. E.'
'Ojala, C. R.'

_publ_section_title
;
 2-(2-Fluorobenzoylamino)benzoic Acid
;
_journal_issue 2
_journal_name_full 'Acta Crystallographica Section C'
_journal_page_first 484
_journal_page_last 485
_journal_paper_doi 10.1107/S0108270195010560
_journal_volume 52
_journal_year 1996
_chemical_formula_iupac 'C14 H10 F1 N1 O3'
_chemical_formula_sum 'C14 H10 F N O3'
_chemical_formula_weight 259.24
_space_group_IT_number 14
_symmetry_cell_setting monoclinic
_symmetry_space_group_name_Hall '-P 2yn'
_symmetry_space_group_name_H-M 'P 1 21/n 1'
_atom_type_scat_source 'Cromer & Waber (1974)'
_cell_angle_alpha 90
_cell_angle_beta 108.260(10)
_cell_angle_gamma 90
_cell_formula_units_Z 4
_cell_length_a 13.590(2)
_cell_length_b 5.003(2)
_cell_length_c 17.627(2)
_cell_measurement_reflns_used 25
_cell_measurement_temperature 173
_cell_measurement_theta_max 24.9
_cell_measurement_theta_min 23.9
_cell_volume 1138.1(5)
_computing_cell_refinement 'MSC/AFC Diffractometer Control Software'
_computing_data_collection
;
MSC/AFC Diffractometer Control Software
(Molecular Structure Corporation, 1988)
;
_computing_data_reduction 'TEXSAN (Molecular Structure Corporation, 1985)'
_computing_molecular_graphics 'ORTEPII (Johnson, 1976) and PLUTO (Motherwell & Clegg, 1978)'
_computing_structure_refinement TEXSAN
_computing_structure_solution 'SHELXS86 (Sheldrick, 1985)'
_diffrn_measurement_device 'Rigaku AFC6S'
_diffrn_measurement_method \w/2\q
_diffrn_radiation_type CuK\a
_diffrn_radiation_wavelength 1.54178
_diffrn_reflns_av_R_equivalents 0.035
_diffrn_reflns_limit_h_max 0
_diffrn_reflns_limit_h_min -16
_diffrn_reflns_limit_k_max 0
_diffrn_reflns_limit_k_min -6
_diffrn_reflns_limit_l_max 21
_diffrn_reflns_limit_l_min -20
_diffrn_reflns_number 4898
_diffrn_reflns_theta_max 70.1
_diffrn_standards_decay_% none
_diffrn_standards_interval_count 150
_diffrn_standards_number 3
_exptl_absorpt_coefficient_mu 0.96
_exptl_absorpt_correction_T_max 1.00
_exptl_absorpt_correction_T_min 0.82
_exptl_absorpt_correction_type '\y scans (North, Phillips & Mathews, 1968)'
_exptl_crystal_colour 'light brown'
_exptl_crystal_density_diffrn 1.513
_exptl_crystal_density_method none
_exptl_crystal_description plate
_exptl_crystal_size_max 0.50
_exptl_crystal_size_mid 0.40
_exptl_crystal_size_min 0.05
_refine_diff_density_max 0.16
_refine_diff_density_min -0.16
_refine_ls_extinction_method none
_refine_ls_goodness_of_fit_obs 2.12
_refine_ls_hydrogen_treatment refxyz
_refine_ls_number_parameters 202
_refine_ls_number_reflns 1412
_refine_ls_R_factor_obs 0.034
_refine_ls_shift/esd_max 0.00
_refine_ls_structure_factor_coef F
_refine_ls_weighting_details 'w = 4F~o~^2^/\s^2^(F~o~^2^)'
_refine_ls_weighting_scheme calc
_refine_ls_wR_factor_obs 0.037
_reflns_number_observed 1412
_reflns_number_total 2348
_reflns_observed_criterion I>3\s(I)
_cod_data_source_file bk1161.cif
_cod_data_source_block bk1161a
_cod_depositor_comments
;
The following automatic conversions were performed:

'_refine_ls_weighting_scheme' value 'w = 4F~o~^2^/\s^2^(F~o~^2^)' was
changed to 'calc'. New tag '_refine_ls_weighting_details' was
created. The value of the new tag was set to 'w =
4F~o~^2^/\s^2^(F~o~^2^)'.

Automatic conversion script
Id: cif_fix_values 3143 2015-03-26 13:38:13Z robertas 
;
_cod_original_cell_volume 1138.1(4)
_cod_original_sg_symbol_H-M 'P 21/n'
_cod_original_formula_sum 'C14 H10 F1 N1 O3'
_cod_database_code 2004472

loop_
_symmetry_equiv_pos_as_xyz
x,y,z
1/2+x,1/2-y,1/2+z
-x,-y,-z
1/2-x,1/2+y,1/2-z

loop_
_atom_site_label
_atom_site_fract_x
_atom_site_fract_y
_atom_site_fract_z
_atom_site_B_iso_or_equiv
F(1) .12410(9) .1200(3) .42593(9) 4.13(6)
O(1) .44030(10) .1349(4) .55840(10) 4.01(7)
O(2) .10480(10) -0.3306(3) .51021(9) 3.34(6)
O(3) .08400(10) -0.6471(4) .59220(10) 4.12(7)
N(1) .29070(10) -.0963(4) .54270(10) 2.55(6)
C(1) .29880(10) .2553(4) .44760(10) 2.58(8)
C(2) .19390(10) .2728(4) .40410(10) 2.79(8)
C(3) .1545(2) .4399(5) .34020(10) 3.23(8)
C(4) .2216(2) .6022(5) .31580(10) 3.24(8)
C(5) .3271(2) .5916(5) .35720(10) 3.21(9)
C(6) .3635(2) .4212(5) .42020(10) 2.94(8)
C(7) .34980(10) .0926(4) .52110(10) 2.67(7)
C(8) .32140(10) -0.2676(4) .60910(10) 2.46(7)
C(9) .24890(10) -0.4530(4) .62240(10) 2.50(7)
C(10) .2806(2) -0.6260(5) .68750(10) 2.91(8)
C(11) .3792(2) -0.6227(5) .73980(10) 3.01(8)
C(12) .4495(2) -0.4403(5) .72770(10) 3.15(8)
C(13) .4213(2) -0.2659(4) .66390(10) 2.92(8)
C(14) .1406(2) -0.4691(4) .56980(10) 2.72(8)
H(1N) .224(2) -0.119(4) .5100(10) 2.9
H(1O) .018(2) -0.655(5) .5540(10) 4.8
H(3) .080(2) .434(4) .3130(10) 3.5
H(4) .192(2) .720(5) .2700(10) 3.7
H(5) .371(2) .712(5) .3430(10) 3.6
H(6) .435(2) .403(4) .4520(10) 3.2
H(10) .232(2) -0.750(5) .6910(10) 3.1
H(11) .397(2) -0.734(4) .7860(10) 3.3
H(12) .518(2) -0.424(5) .7680(10) 3.5
H(13) .473(2) -0.134(4) .6580(10) 3.2

loop_
_geom_angle_atom_site_label_1
_geom_angle_atom_site_label_2
_geom_angle_atom_site_label_3
_geom_angle
_geom_angle_publ_flag
C(7) N(1) C(8) 127.3(2) yes
C(2) C(1) C(6) 114.7(2) yes
C(2) C(1) C(7) 128.6(2) yes
C(6) C(1) C(7) 116.7(2) yes
F(1) C(2) C(1) 119.4(2) yes
F(1) C(2) C(3) 116.5(2) yes
C(1) C(2) C(3) 124.0(2) yes
C(2) C(3) C(4) 119.2(2) yes
C(3) C(4) C(5) 119.0(2) yes
C(4) C(5) C(6) 120.1(2) yes
C(1) C(6) C(5) 123.0(2) yes
O(1) C(7) N(1) 123.5(2) yes
O(1) C(7) C(1) 119.1(2) yes
N(1) C(7) C(1) 117.5(2) yes
N(1) C(8) C(9) 119.6(2) yes
N(1) C(8) C(13) 122.9(2) yes
C(9) C(8) C(13) 117.5(2) yes
C(8) C(9) C(10) 119.2(2) yes
C(8) C(9) C(14) 122.5(2) yes
C(10) C(9) C(14) 118.3(2) yes
C(9) C(10) C(11) 122.2(2) yes
C(10) C(11) C(12) 118.7(2) yes
C(11) C(12) C(13) 120.9(2) yes
C(8) C(13) C(12) 121.4(2) yes
O(2) C(14) O(3) 121.9(2) yes
O(2) C(14) C(9) 123.9(2) yes
O(3) C(14) C(9) 114.2(2) yes
C(14) O(3) H(1O) 109(2) no
C(7) N(1) H(1N) 118.0(10) no
C(8) N(1) H(1N) 115.0(10) no
C(2) C(3) H(3) 118.0(10) no
C(4) C(3) H(3) 123.0(10) no
C(3) C(4) H(4) 118.0(10) no
C(5) C(4) H(4) 123.0(10) no
C(4) C(5) H(5) 118.0(10) no
C(6) C(5) H(5) 122.0(10) no
C(1) C(6) H(6) 112.0(10) no
C(5) C(6) H(6) 125.0(10) no
C(9) C(10) H(10) 116.0(10) no
C(11) C(10) H(10) 122.0(10) no
C(10) C(11) H(11) 120.0(10) no
C(12) C(11) H(11) 121.0(10) no
C(11) C(12) H(12) 119.0(10) no
C(13) C(12) H(12) 119.0(10) no
C(8) C(13) H(13) 120.0(10) no
C(12) C(13) H(13) 119.0(10) no

loop_
_geom_bond_atom_site_label_1
_geom_bond_atom_site_label_2
_geom_bond_distance
_geom_bond_publ_flag
F(1) C(2) 1.364(2) yes
O(1) C(7) 1.218(2) yes
O(2) C(14) 1.224(3) yes
O(3) C(14) 1.316(2) yes
N(1) C(7) 1.369(3) yes
N(1) C(8) 1.404(3) yes
C(1) C(2) 1.394(3) yes
C(1) C(6) 1.400(3) yes
C(1) C(7) 1.503(3) yes
C(2) C(3) 1.369(3) yes
C(3) C(4) 1.386(3) yes
C(4) C(5) 1.392(3) yes
C(5) C(6) 1.364(3) yes
C(8) C(9) 1.426(3) yes
C(8) C(13) 1.398(3) yes
C(9) C(10) 1.393(3) yes
C(9) C(14) 1.476(3) yes
C(10) C(11) 1.369(3) yes
C(11) C(12) 1.385(3) yes
C(12) C(13) 1.380(3) yes
O(3) H(1O) 0.94(2) no
N(1) H(1N) 0.91(2) no
C(3) H(3) 0.97(2) no
C(4) H(4) 0.98(2) no
C(5) H(5) 0.93(2) no
C(6) H(6) 0.96(2) no
C(10) H(10) 0.92(2) no
C(11) H(11) 0.95(2) no
C(12) H(12) 0.98(2) no
C(13) H(13) 0.99(2) no
